data_7709431
loop_
_publ_author_name
'Nolan, Steven P.'
'Martynova, Ekaterina A.'
'Van Hecke, Kristof'
'Rizzolio, Flavio'
'Peng, Min'
'Cavarzenari, Enrico'
'Scattolin, Thomas'

_publ_section_title
;
 A simple synthetic entryway into new families of NHC-gold-amido complexes
 and their in vitro antitumor activity
;
_journal_name_full 'Dalton Transactions'
_journal_paper_doi 10.1039/D2DT00239F
_journal_year 2022
_chemical_formula_moiety 'C35 H40 Au N3 S'
_chemical_formula_sum 'C35 H40 Au N3 S'
_chemical_formula_weight 731.73
_space_group_crystal_system orthorhombic
_space_group_IT_number 61
_space_group_name_Hall '-P 2ac 2ab'
_space_group_name_H-M_alt 'P b c a'
_atom_sites_solution_hydrogens geom
_atom_sites_solution_primary dual
_audit_creation_date 2021-04-14
_audit_creation_method
;
Olex2 1.3
(compiled 2020.11.12 svn.r5f609507 for OlexSys, GUI svn.r6272)
;
_audit_update_record
;
2021-11-05 deposited with the CCDC.	2022-02-04 downloaded from the CCDC.
;
_cell_angle_alpha 90
_cell_angle_beta 90
_cell_angle_gamma 90
_cell_formula_units_Z 8
_cell_length_a 11.07582(15)
_cell_length_b 18.5823(2)
_cell_length_c 28.4054(5)
_cell_measurement_reflns_used 9130
_cell_measurement_temperature 100(2)
_cell_measurement_theta_max 73.6000
_cell_measurement_theta_min 3.0750
_cell_volume 5846.23(14)
_computing_cell_refinement 'CrysAlisPro 1.171.40.67a (Rigaku OD, 2019)'
_computing_data_collection 'CrysAlisPro 1.171.40.67a (Rigaku OD, 2019)'
_computing_data_reduction 'CrysAlisPro 1.171.40.67a (Rigaku OD, 2019)'
_computing_molecular_graphics 'Olex2 1.3 (Dolomanov et al., 2009)'
_computing_publication_material 'Olex2 1.3 (Dolomanov et al., 2009)'
_computing_structure_refinement 'SHELXL 2018/3 (Sheldrick, 2015)'
_computing_structure_solution 'SHELXT  (Sheldrick, 2015)'
_diffrn_ambient_environment N~2~
_diffrn_ambient_temperature 100(2)
_diffrn_detector 'CCD plate'
_diffrn_detector_area_resol_mean 10.4839
_diffrn_detector_type Atlas
_diffrn_measured_fraction_theta_full 0.999
_diffrn_measured_fraction_theta_max 0.986
_diffrn_measurement_details
;
List of Runs (angles in degrees, time in seconds):

  # Type    Start    End  Width  t~exp~   \w     \q     \k     \f   Frames
#--------------------------------------------------------------------------
  1  \w    -83.00  38.00   1.00    1.20    --  -41.68  19.00  60.00  121
  2  \w     27.00  98.00   1.00    1.20    --   41.68-125.00   0.00   71
  3  \w     97.00 178.00   1.00    6.30    --  106.01 125.00  60.00   81
  4  \w    103.00 178.00   1.00    6.30    --  106.01  77.00 -90.00   75
  5  \w     77.00 178.00   1.00    6.30    --  106.01  61.00-120.00  101
  6  \w    103.00 178.00   1.00    6.30    --  106.01  77.00 150.00   75
  7  \w   -116.00 -17.00   1.00    1.20    --  -41.68 -37.00   8.00   99
  8  \w   -115.00 -14.00   1.00    1.20    --  -41.68 -57.00 -90.00  101
  9  \w     77.00 178.00   1.00    6.30    --  106.01  61.00   0.00  101
 10  \w     78.00 122.00   1.00    6.30    --  106.01  30.00 120.00   44
;
_diffrn_measurement_device 'four-circle diffractometer'
_diffrn_measurement_device_type 'SuperNova, Dual, Cu at home/near, Atlas'
_diffrn_measurement_method '\w scans'
_diffrn_orient_matrix_type 'CrysAlisPro convention (1999,Acta A55,543-557)'
_diffrn_orient_matrix_UB_11 0.0042757000
_diffrn_orient_matrix_UB_12 -0.0467927000
_diffrn_orient_matrix_UB_13 0.0447202000
_diffrn_orient_matrix_UB_21 0.0654439000
_diffrn_orient_matrix_UB_22 0.0609627000
_diffrn_orient_matrix_UB_23 0.0264055000
_diffrn_orient_matrix_UB_31 -0.1227100000
_diffrn_orient_matrix_UB_32 0.0310204000
_diffrn_orient_matrix_UB_33 0.0156381000
_diffrn_radiation_monochromator mirror
_diffrn_radiation_probe x-ray
_diffrn_radiation_type 'Cu K\a'
_diffrn_radiation_wavelength 1.54184
_diffrn_reflns_av_R_equivalents 0.0548
_diffrn_reflns_av_unetI/netI 0.0423
_diffrn_reflns_Laue_measured_fraction_full 0.999
_diffrn_reflns_Laue_measured_fraction_max 0.986
_diffrn_reflns_limit_h_max 12
_diffrn_reflns_limit_h_min -13
_diffrn_reflns_limit_k_max 23
_diffrn_reflns_limit_k_min -22
_diffrn_reflns_limit_l_max 34
_diffrn_reflns_limit_l_min -34
_diffrn_reflns_number 28502
_diffrn_reflns_point_group_measured_fraction_full 0.999
_diffrn_reflns_point_group_measured_fraction_max 0.986
_diffrn_reflns_theta_full 67.684
_diffrn_reflns_theta_max 73.866
_diffrn_reflns_theta_min 3.112
_diffrn_source 'micro-focus sealed X-ray tube'
_diffrn_source_type 'SuperNova (Cu) X-ray Source'
_exptl_absorpt_coefficient_mu 10.340
_exptl_absorpt_correction_T_max 1.000
_exptl_absorpt_correction_T_min 0.753
_exptl_absorpt_correction_type gaussian
_exptl_absorpt_process_details
;
CrysAlisPro 1.171.40.67a (Rigaku Oxford Diffraction, 2019)
Numerical absorption correction based on gaussian integration over
			a multifaceted crystal model
Empirical absorption correction using spherical harmonics,
 implemented in SCALE3 ABSPACK scaling algorithm.
;
_exptl_crystal_colour yellow
_exptl_crystal_colour_primary yellow
_exptl_crystal_density_diffrn 1.663
_exptl_crystal_description block
_exptl_crystal_F_000 2928
_exptl_crystal_preparation synthesis
_exptl_crystal_size_max 0.132
_exptl_crystal_size_mid 0.097
_exptl_crystal_size_min 0.077
_refine_diff_density_max 2.644
_refine_diff_density_min -0.815
_refine_diff_density_rms 0.126
_refine_ls_extinction_method none
_refine_ls_goodness_of_fit_ref 1.014
_refine_ls_hydrogen_treatment constr
_refine_ls_matrix_type full
_refine_ls_number_parameters 361
_refine_ls_number_reflns 5832
_refine_ls_number_restraints 0
_refine_ls_restrained_S_all 1.014
_refine_ls_R_factor_all 0.0499
_refine_ls_R_factor_gt 0.0384
_refine_ls_shift/su_max 0.001
_refine_ls_shift/su_mean 0.000
_refine_ls_structure_factor_coef Fsqd
_refine_ls_weighting_details 'w=1/[\s^2^(Fo^2^)+(0.0563P)^2^+3.6478P] where P=(Fo^2^+2Fc^2^)/3'
_refine_ls_weighting_scheme calc
_refine_ls_wR_factor_gt 0.0980
_refine_ls_wR_factor_ref 0.1069
_reflns_Friedel_coverage 0.000
_reflns_number_gt 4684
_reflns_number_total 5832
_reflns_threshold_expression 'I > 2\s(I)'
_cod_data_source_file d2dt00239f2.cif
_cod_data_source_block em180-2
_cod_original_cell_volume 5846.22(14)
_cod_database_code 7709431
_shelx_shelxl_version_number 2018/3
_chemical_oxdiff_formula 'C38 H52 Au N3 S'
_shelx_space_group_comment
;
The symmetry employed for this shelxl refinement is uniquely defined
by the following loop, which should always be used as a source of
symmetry information in preference to the above space-group names.
They are only intended as comments.
;
_reflns_odcompleteness_completeness 99.97
_reflns_odcompleteness_iscentric 1
_reflns_odcompleteness_theta 66.97
_olex2_refinement_description
;
1. Fixed Uiso
 At 1.2 times of:
  All C(H) groups, All C(H,H) groups
2.a Ternary CH refined with riding coordinates:
 C8(H8), C10(H10), C12(H12), C18(H18), C20(H20), C22(H22)
2.b Secondary CH2 refined with riding coordinates:
 C5(H5A,H5B), C6(H6A,H6B), C7(H7A,H7B), C9(H9A,H9B), C11(H11A,H11B), C13(H13A,
 H13B), C15(H15A,H15B), C16(H16A,H16B), C17(H17A,H17B), C19(H19A,H19B),
 C21(H21A,H21B), C23(H23A,H23B)
2.c Aromatic/amide H refined with riding coordinates:
 C2(H2), C3(H3), C25(H25), C26(H26), C27(H27), C28(H28), C31(H31), C32(H32),
 C33(H33), C34(H34)
;
_olex2_date_sample_data_collection 2021-04-07
_olex2_exptl_crystal_mounting_method 'Mounted on a LithoLoop'
_olex2_submission_special_instructions 'No special instructions were received'
_oxdiff_exptl_absorpt_empirical_details
;
Empirical correction (ABSPACK) includes:
- Absorption correction using spherical harmonics
- Frame scaling
;
_oxdiff_exptl_absorpt_empirical_full_max 2.899
_oxdiff_exptl_absorpt_empirical_full_min 0.634

loop_
_space_group_symop_operation_xyz
'x, y, z'
'-x+1/2, -y, z+1/2'
'-x, y+1/2, -z+1/2'
'x+1/2, -y+1/2, -z'
'-x, -y, -z'
'x-1/2, y, -z-1/2'
'x, -y-1/2, z-1/2'
'-x-1/2, y-1/2, z'

loop_
_atom_site_label
_atom_site_type_symbol
_atom_site_fract_x
_atom_site_fract_y
_atom_site_fract_z
_atom_site_U_iso_or_equiv
_atom_site_adp_type
_atom_site_occupancy
_atom_site_site_symmetry_order
_atom_site_calc_flag
_atom_site_refinement_flags_posn
_atom_site_refinement_flags_adp
_atom_site_refinement_flags_occupancy
_atom_site_disorder_assembly
_atom_site_disorder_group
Au1 Au 0.51457(2) 0.70965(2) 0.32619(2) 0.03337(9) Uani 1 1 d . . . . .
S1 S 0.74428(15) 0.51642(8) 0.40038(6) 0.0516(4) Uani 1 1 d . . . . .
N1 N 0.5783(4) 0.6090(2) 0.34160(19) 0.0403(10) Uani 1 1 d . . . . .
N2 N 0.4123(4) 0.8411(2) 0.27637(16) 0.0322(9) Uani 1 1 d . . . . .
N3 N 0.4143(4) 0.8546(2) 0.35235(16) 0.0325(9) Uani 1 1 d . . . . .
C1 C 0.4462(5) 0.8081(3) 0.31686(19) 0.0333(10) Uani 1 1 d . . . . .
C2 C 0.3585(4) 0.9063(2) 0.2866(2) 0.0352(11) Uani 1 1 d . . . . .
H2 H 0.326711 0.939580 0.264360 0.042 Uiso 1 1 calc R U . . .
C3 C 0.3592(5) 0.9141(2) 0.3331(2) 0.0359(12) Uani 1 1 d . . . . .
H3 H 0.327253 0.953806 0.350085 0.043 Uiso 1 1 calc R U . . .
C4 C 0.4350(5) 0.8425(3) 0.4038(2) 0.0372(11) Uani 1 1 d . . . . .
C5 C 0.3944(6) 0.9088(3) 0.4313(2) 0.0454(13) Uani 1 1 d . . . . .
H5A H 0.307687 0.917911 0.425267 0.055 Uiso 1 1 calc R U . . .
H5B H 0.440496 0.951400 0.420488 0.055 Uiso 1 1 calc R U . . .
C6 C 0.3621(5) 0.7776(3) 0.4210(2) 0.0400(12) Uani 1 1 d . . . . .
H6A H 0.386597 0.734089 0.403259 0.048 Uiso 1 1 calc R U . . .
H6B H 0.275083 0.786012 0.415209 0.048 Uiso 1 1 calc R U . . .
C7 C 0.5694(5) 0.8299(3) 0.4132(2) 0.0429(12) Uani 1 1 d . . . . .
H7A H 0.616458 0.872035 0.402372 0.051 Uiso 1 1 calc R U . . .
H7B H 0.597266 0.787145 0.395440 0.051 Uiso 1 1 calc R U . . .
C8 C 0.5901(6) 0.8181(4) 0.4660(2) 0.0547(16) Uani 1 1 d . . . . .
H8 H 0.677883 0.809485 0.471902 0.066 Uiso 1 1 calc R U . . .
C9 C 0.5487(7) 0.8847(4) 0.4938(3) 0.0632(18) Uani 1 1 d . . . . .
H9A H 0.561678 0.876843 0.527903 0.076 Uiso 1 1 calc R U . . .
H9B H 0.596291 0.927286 0.484069 0.076 Uiso 1 1 calc R U . . .
C10 C 0.4148(6) 0.8977(3) 0.4841(2) 0.0525(15) Uani 1 1 d . . . . .
H10 H 0.387596 0.941573 0.501614 0.063 Uiso 1 1 calc R U . . .
C11 C 0.3410(7) 0.8323(4) 0.5007(2) 0.0557(16) Uani 1 1 d . . . . .
H11A H 0.351998 0.825120 0.534944 0.067 Uiso 1 1 calc R U . . .
H11B H 0.254080 0.840495 0.494518 0.067 Uiso 1 1 calc R U . . .
C12 C 0.3840(6) 0.7658(3) 0.4740(2) 0.0503(15) Uani 1 1 d . . . . .
H12 H 0.336865 0.722955 0.484757 0.060 Uiso 1 1 calc R U . . .
C13 C 0.5172(6) 0.7521(4) 0.4819(3) 0.0565(16) Uani 1 1 d . . . . .
H13A H 0.542882 0.709242 0.463735 0.068 Uiso 1 1 calc R U . . .
H13B H 0.532333 0.742579 0.515667 0.068 Uiso 1 1 calc R U . . .
C14 C 0.4392(4) 0.8144(3) 0.2279(2) 0.0354(11) Uani 1 1 d . . . . .
C15 C 0.3815(5) 0.8642(3) 0.1914(2) 0.0404(12) Uani 1 1 d . . . . .
H15A H 0.292952 0.865104 0.195995 0.048 Uiso 1 1 calc R U . . .
H15B H 0.412476 0.913739 0.195704 0.048 Uiso 1 1 calc R U . . .
C16 C 0.3905(5) 0.7381(3) 0.2203(2) 0.0383(12) Uani 1 1 d . . . . .
H16A H 0.301748 0.737761 0.224579 0.046 Uiso 1 1 calc R U . . .
H16B H 0.426320 0.705063 0.243856 0.046 Uiso 1 1 calc R U . . .
C17 C 0.5766(5) 0.8145(3) 0.2207(2) 0.0369(11) Uani 1 1 d . . . . .
H17A H 0.608596 0.863603 0.225793 0.044 Uiso 1 1 calc R U . . .
H17B H 0.614939 0.782008 0.243993 0.044 Uiso 1 1 calc R U . . .
C18 C 0.6074(5) 0.7892(3) 0.1707(2) 0.0388(12) Uani 1 1 d . . . . .
H18 H 0.696979 0.789889 0.166258 0.047 Uiso 1 1 calc R U . . .
C19 C 0.5481(5) 0.8396(3) 0.1348(2) 0.0428(12) Uani 1 1 d . . . . .
H19A H 0.568150 0.823692 0.102474 0.051 Uiso 1 1 calc R U . . .
H19B H 0.578971 0.889163 0.139059 0.051 Uiso 1 1 calc R U . . .
C20 C 0.4102(5) 0.8384(3) 0.1419(2) 0.0430(12) Uani 1 1 d . . . . .
H20 H 0.371377 0.871363 0.118524 0.052 Uiso 1 1 calc R U . . .
C21 C 0.3631(5) 0.7617(3) 0.1345(2) 0.0449(13) Uani 1 1 d . . . . .
H21A H 0.274335 0.760739 0.138412 0.054 Uiso 1 1 calc R U . . .
H21B H 0.382596 0.745256 0.102241 0.054 Uiso 1 1 calc R U . . .
C22 C 0.4222(5) 0.7123(3) 0.1704(2) 0.0401(12) Uani 1 1 d . . . . .
H22 H 0.391168 0.662247 0.165962 0.048 Uiso 1 1 calc R U . . .
C23 C 0.5602(6) 0.7126(3) 0.1635(2) 0.0411(12) Uani 1 1 d . . . . .
H23A H 0.598591 0.679706 0.186467 0.049 Uiso 1 1 calc R U . . .
H23B H 0.580328 0.695766 0.131413 0.049 Uiso 1 1 calc R U . . .
C24 C 0.7574(5) 0.5326(3) 0.3391(2) 0.0427(13) Uani 1 1 d . . . . .
C25 C 0.8547(5) 0.5047(3) 0.3142(3) 0.0496(15) Uani 1 1 d . . . . .
H25 H 0.908379 0.472099 0.329286 0.059 Uiso 1 1 calc R U . . .
C26 C 0.8738(5) 0.5235(3) 0.2684(3) 0.0500(16) Uani 1 1 d . . . . .
H26 H 0.941971 0.505405 0.251871 0.060 Uiso 1 1 calc R U . . .
C27 C 0.7929(5) 0.5694(3) 0.2459(2) 0.0465(14) Uani 1 1 d . . . . .
H27 H 0.805523 0.583004 0.214062 0.056 Uiso 1 1 calc R U . . .
C28 C 0.6934(5) 0.5952(3) 0.2705(2) 0.0426(13) Uani 1 1 d . . . . .
H28 H 0.636576 0.624608 0.254400 0.051 Uiso 1 1 calc R U . . .
C29 C 0.6743(5) 0.5797(3) 0.3174(2) 0.0396(12) Uani 1 1 d . . . . .
C30 C 0.5852(6) 0.5212(3) 0.4052(2) 0.0434(13) Uani 1 1 d . . . . .
C31 C 0.5257(7) 0.4807(3) 0.4394(2) 0.0517(15) Uani 1 1 d . . . . .
H31 H 0.568958 0.445018 0.456411 0.062 Uiso 1 1 calc R U . . .
C32 C 0.4060(7) 0.4917(3) 0.4489(2) 0.0528(15) Uani 1 1 d . . . . .
H32 H 0.366689 0.464853 0.472904 0.063 Uiso 1 1 calc R U . . .
C33 C 0.3425(6) 0.5427(3) 0.4228(2) 0.0485(14) Uani 1 1 d . . . . .
H33 H 0.259977 0.551869 0.429692 0.058 Uiso 1 1 calc R U . . .
C34 C 0.3989(5) 0.5799(3) 0.3872(2) 0.0440(13) Uani 1 1 d . . . . .
H34 H 0.353129 0.612473 0.368583 0.053 Uiso 1 1 calc R U . . .
C35 C 0.5229(5) 0.5708(3) 0.3775(2) 0.0399(12) Uani 1 1 d . . . . .

loop_
_atom_site_aniso_label
_atom_site_aniso_U_11
_atom_site_aniso_U_22
_atom_site_aniso_U_33
_atom_site_aniso_U_23
_atom_site_aniso_U_13
_atom_site_aniso_U_12
Au1 0.02251(14) 0.02075(12) 0.05685(15) 0.00230(7) -0.00055(8) 0.00270(7)
S1 0.0453(9) 0.0383(6) 0.0712(10) 0.0017(6) -0.0165(7) 0.0083(6)
N1 0.027(2) 0.0251(18) 0.069(3) 0.0025(19) 0.001(2) 0.0062(17)
N2 0.021(2) 0.0226(16) 0.053(2) 0.0039(17) -0.0040(17) 0.0003(15)
N3 0.0202(19) 0.0218(17) 0.056(2) -0.0006(17) -0.0013(17) 0.0005(15)
C1 0.017(2) 0.028(2) 0.055(3) 0.001(2) 0.002(2) -0.0007(19)
C2 0.023(2) 0.021(2) 0.061(3) 0.005(2) 0.001(2) -0.0031(18)
C3 0.023(2) 0.020(2) 0.065(4) 0.005(2) -0.001(2) 0.0014(18)
C4 0.023(3) 0.026(2) 0.063(3) 0.003(2) 0.002(2) 0.0000(19)
C5 0.044(3) 0.032(2) 0.060(3) -0.003(2) -0.002(3) 0.003(2)
C6 0.026(3) 0.032(2) 0.062(3) 0.004(2) 0.005(2) -0.002(2)
C7 0.028(3) 0.041(3) 0.060(3) -0.001(2) -0.002(2) -0.003(2)
C8 0.033(3) 0.066(4) 0.065(4) 0.009(3) -0.006(3) 0.004(3)
C9 0.068(5) 0.057(4) 0.064(4) 0.001(3) -0.018(4) -0.009(4)
C10 0.060(4) 0.046(3) 0.052(3) -0.003(3) 0.002(3) 0.004(3)
C11 0.051(4) 0.058(4) 0.059(4) 0.005(3) 0.005(3) 0.009(3)
C12 0.039(3) 0.043(3) 0.069(4) 0.015(3) 0.007(3) 0.001(2)
C13 0.053(4) 0.056(4) 0.060(4) 0.017(3) -0.002(3) 0.019(3)
C14 0.021(2) 0.028(2) 0.058(3) 0.003(2) 0.000(2) -0.0003(19)
C15 0.027(3) 0.030(2) 0.064(3) 0.005(2) -0.001(2) 0.002(2)
C16 0.024(3) 0.030(2) 0.061(3) 0.000(2) 0.002(2) -0.0042(19)
C17 0.022(3) 0.035(2) 0.054(3) 0.004(2) -0.002(2) 0.000(2)
C18 0.020(3) 0.040(3) 0.056(3) 0.005(2) 0.003(2) -0.004(2)
C19 0.033(3) 0.040(3) 0.055(3) 0.005(2) 0.004(2) -0.003(2)
C20 0.027(3) 0.040(3) 0.062(3) 0.002(2) -0.001(2) 0.006(2)
C21 0.025(3) 0.049(3) 0.061(3) -0.008(3) -0.004(2) -0.004(2)
C22 0.028(3) 0.028(2) 0.064(3) -0.006(2) 0.000(2) -0.003(2)
C23 0.036(3) 0.035(3) 0.053(3) 0.000(2) 0.006(2) 0.002(2)
C24 0.030(3) 0.024(2) 0.075(4) -0.003(2) -0.011(3) 0.002(2)
C25 0.030(3) 0.029(2) 0.090(5) 0.002(3) -0.007(3) 0.004(2)
C26 0.025(3) 0.025(2) 0.099(5) -0.010(3) 0.005(3) 0.000(2)
C27 0.036(3) 0.029(2) 0.074(4) -0.008(3) 0.010(3) -0.008(2)
C28 0.028(3) 0.025(2) 0.075(4) 0.001(2) -0.003(3) -0.001(2)
C29 0.029(3) 0.021(2) 0.069(4) -0.002(2) -0.001(2) -0.002(2)
C30 0.050(3) 0.029(2) 0.052(3) -0.005(2) -0.006(3) 0.003(2)
C31 0.071(5) 0.032(3) 0.053(3) 0.004(2) -0.012(3) 0.000(3)
C32 0.067(4) 0.043(3) 0.049(3) 0.000(3) 0.002(3) -0.012(3)
C33 0.048(4) 0.035(3) 0.063(4) -0.008(3) 0.003(3) -0.008(2)
C34 0.038(3) 0.030(2) 0.064(4) 0.002(2) -0.001(3) -0.003(2)
C35 0.039(3) 0.022(2) 0.058(3) 0.000(2) 0.000(2) 0.003(2)

loop_
_atom_type_symbol
_atom_type_description
_atom_type_scat_dispersion_real
_atom_type_scat_dispersion_imag
_atom_type_scat_source
C C 0.0181 0.0091 'International Tables Vol C Tables 4.2.6.8 and 6.1.1.4'
H H 0.0000 0.0000 'International Tables Vol C Tables 4.2.6.8 and 6.1.1.4'
Au Au -4.4197 7.2980 'International Tables Vol C Tables 4.2.6.8 and 6.1.1.4'
N N 0.0311 0.0180 'International Tables Vol C Tables 4.2.6.8 and 6.1.1.4'
S S 0.3331 0.5567 'International Tables Vol C Tables 4.2.6.8 and 6.1.1.4'

loop_
_exptl_crystal_face_index_h
_exptl_crystal_face_index_k
_exptl_crystal_face_index_l
_exptl_crystal_face_perp_dist
-3 -2 -17 0.0016
7 -4 -1 0.0811
-5 9 3 0.0037
2 -11 1 0.0794
-2 -11 4 0.0758
2 -3 17 0.0756
-1 -1 18 0.0566
6 6 0 0.0446
7 3 -6 0.0328

loop_
_geom_angle_atom_site_label_1
_geom_angle_atom_site_label_2
_geom_angle_atom_site_label_3
_geom_angle
_geom_angle_site_symmetry_1
_geom_angle_site_symmetry_3
_geom_angle_publ_flag
C1 Au1 N1 175.0(2) . . ?
C30 S1 C24 98.6(3) . . ?
C29 N1 Au1 121.3(4) . . ?
C29 N1 C35 120.4(4) . . ?
C35 N1 Au1 118.3(3) . . ?
C1 N2 C2 109.8(4) . . ?
C1 N2 C14 125.2(4) . . ?
C2 N2 C14 124.8(4) . . ?
C1 N3 C3 109.1(4) . . ?
C1 N3 C4 125.6(4) . . ?
C3 N3 C4 125.3(4) . . ?
N2 C1 Au1 129.2(4) . . ?
N2 C1 N3 105.4(4) . . ?
N3 C1 Au1 125.2(4) . . ?
N2 C2 H2 126.3 . . ?
C3 C2 N2 107.5(5) . . ?
C3 C2 H2 126.3 . . ?
N3 C3 H3 125.9 . . ?
C2 C3 N3 108.1(5) . . ?
C2 C3 H3 125.9 . . ?
N3 C4 C5 109.4(4) . . ?
N3 C4 C6 110.4(4) . . ?
N3 C4 C7 110.1(4) . . ?
C5 C4 C6 108.5(5) . . ?
C5 C4 C7 108.7(5) . . ?
C7 C4 C6 109.7(4) . . ?
C4 C5 H5A 109.6 . . ?
C4 C5 H5B 109.6 . . ?
C4 C5 C10 110.4(5) . . ?
H5A C5 H5B 108.1 . . ?
C10 C5 H5A 109.6 . . ?
C10 C5 H5B 109.6 . . ?
C4 C6 H6A 109.7 . . ?
C4 C6 H6B 109.7 . . ?
C4 C6 C12 109.9(5) . . ?
H6A C6 H6B 108.2 . . ?
C12 C6 H6A 109.7 . . ?
C12 C6 H6B 109.7 . . ?
C4 C7 H7A 109.7 . . ?
C4 C7 H7B 109.7 . . ?
C4 C7 C8 109.8(5) . . ?
H7A C7 H7B 108.2 . . ?
C8 C7 H7A 109.7 . . ?
C8 C7 H7B 109.7 . . ?
C7 C8 H8 109.4 . . ?
C7 C8 C9 110.1(6) . . ?
C7 C8 C13 108.8(6) . . ?
C9 C8 H8 109.4 . . ?
C13 C8 H8 109.4 . . ?
C13 C8 C9 109.6(6) . . ?
C8 C9 H9A 109.9 . . ?
C8 C9 H9B 109.9 . . ?
H9A C9 H9B 108.3 . . ?
C10 C9 C8 108.9(5) . . ?
C10 C9 H9A 109.9 . . ?
C10 C9 H9B 109.9 . . ?
C5 C10 H10 109.4 . . ?
C5 C10 C11 109.1(5) . . ?
C9 C10 C5 109.9(6) . . ?
C9 C10 H10 109.4 . . ?
C9 C10 C11 109.6(6) . . ?
C11 C10 H10 109.4 . . ?
C10 C11 H11A 109.9 . . ?
C10 C11 H11B 109.9 . . ?
H11A C11 H11B 108.3 . . ?
C12 C11 C10 108.8(5) . . ?
C12 C11 H11A 109.9 . . ?
C12 C11 H11B 109.9 . . ?
C6 C12 H12 109.2 . . ?
C11 C12 C6 108.7(5) . . ?
C11 C12 H12 109.2 . . ?
C13 C12 C6 108.8(5) . . ?
C13 C12 C11 111.6(6) . . ?
C13 C12 H12 109.2 . . ?
C8 C13 H13A 109.8 . . ?
C8 C13 H13B 109.8 . . ?
C12 C13 C8 109.5(5) . . ?
C12 C13 H13A 109.8 . . ?
C12 C13 H13B 109.8 . . ?
H13A C13 H13B 108.2 . . ?
N2 C14 C15 109.9(4) . . ?
N2 C14 C16 111.5(4) . . ?
N2 C14 C17 108.6(4) . . ?
C15 C14 C16 108.6(4) . . ?
C15 C14 C17 108.9(4) . . ?
C16 C14 C17 109.3(4) . . ?
C14 C15 H15A 109.6 . . ?
C14 C15 H15B 109.6 . . ?
H15A C15 H15B 108.1 . . ?
C20 C15 C14 110.5(4) . . ?
C20 C15 H15A 109.6 . . ?
C20 C15 H15B 109.6 . . ?
C14 C16 H16A 109.7 . . ?
C14 C16 H16B 109.7 . . ?
C14 C16 C22 109.7(4) . . ?
H16A C16 H16B 108.2 . . ?
C22 C16 H16A 109.7 . . ?
C22 C16 H16B 109.7 . . ?
C14 C17 H17A 109.7 . . ?
C14 C17 H17B 109.7 . . ?
H17A C17 H17B 108.2 . . ?
C18 C17 C14 110.0(4) . . ?
C18 C17 H17A 109.7 . . ?
C18 C17 H17B 109.7 . . ?
C17 C18 H18 109.5 . . ?
C19 C18 C17 109.5(5) . . ?
C19 C18 H18 109.5 . . ?
C23 C18 C17 109.4(4) . . ?
C23 C18 H18 109.5 . . ?
C23 C18 C19 109.4(5) . . ?
C18 C19 H19A 109.8 . . ?
C18 C19 H19B 109.8 . . ?
C18 C19 C20 109.3(5) . . ?
H19A C19 H19B 108.3 . . ?
C20 C19 H19A 109.8 . . ?
C20 C19 H19B 109.8 . . ?
C15 C20 C19 108.9(5) . . ?
C15 C20 H20 109.4 . . ?
C15 C20 C21 110.4(5) . . ?
C19 C20 H20 109.4 . . ?
C21 C20 C19 109.4(5) . . ?
C21 C20 H20 109.4 . . ?
C20 C21 H21A 109.9 . . ?
C20 C21 H21B 109.9 . . ?
H21A C21 H21B 108.3 . . ?
C22 C21 C20 108.9(5) . . ?
C22 C21 H21A 109.9 . . ?
C22 C21 H21B 109.9 . . ?
C16 C22 H22 109.2 . . ?
C16 C22 C23 110.1(5) . . ?
C21 C22 C16 109.4(5) . . ?
C21 C22 H22 109.2 . . ?
C21 C22 C23 109.8(5) . . ?
C23 C22 H22 109.2 . . ?
C18 C23 C22 109.0(4) . . ?
C18 C23 H23A 109.9 . . ?
C18 C23 H23B 109.9 . . ?
C22 C23 H23A 109.9 . . ?
C22 C23 H23B 109.9 . . ?
H23A C23 H23B 108.3 . . ?
C25 C24 S1 119.9(5) . . ?
C25 C24 C29 121.0(6) . . ?
C29 C24 S1 118.8(5) . . ?
C24 C25 H25 119.7 . . ?
C26 C25 C24 120.6(6) . . ?
C26 C25 H25 119.7 . . ?
C25 C26 H26 120.2 . . ?
C25 C26 C27 119.6(6) . . ?
C27 C26 H26 120.2 . . ?
C26 C27 H27 120.2 . . ?
C28 C27 C26 119.5(6) . . ?
C28 C27 H27 120.2 . . ?
C27 C28 H28 118.8 . . ?
C29 C28 C27 122.3(6) . . ?
C29 C28 H28 118.8 . . ?
N1 C29 C24 122.0(6) . . ?
N1 C29 C28 121.2(5) . . ?
C28 C29 C24 116.8(5) . . ?
C31 C30 S1 119.9(5) . . ?
C31 C30 C35 121.1(6) . . ?
C35 C30 S1 118.8(5) . . ?
C30 C31 H31 119.5 . . ?
C32 C31 C30 121.0(6) . . ?
C32 C31 H31 119.5 . . ?
C31 C32 H32 120.5 . . ?
C31 C32 C33 119.0(6) . . ?
C33 C32 H32 120.5 . . ?
C32 C33 H33 119.9 . . ?
C34 C33 C32 120.3(6) . . ?
C34 C33 H33 119.9 . . ?
C33 C34 H34 119.2 . . ?
C33 C34 C35 121.7(6) . . ?
C35 C34 H34 119.2 . . ?
N1 C35 C30 122.4(5) . . ?
N1 C35 C34 120.9(5) . . ?
C30 C35 C34 116.8(5) . . ?

loop_
_geom_bond_atom_site_label_1
_geom_bond_atom_site_label_2
_geom_bond_distance
_geom_bond_site_symmetry_2
_geom_bond_publ_flag
Au1 N1 2.046(4) . ?
Au1 C1 1.997(5) . ?
S1 C24 1.772(7) . ?
S1 C30 1.770(7) . ?
N1 C29 1.378(7) . ?
N1 C35 1.386(8) . ?
N2 C1 1.356(7) . ?
N2 C2 1.382(6) . ?
N2 C14 1.494(7) . ?
N3 C1 1.374(7) . ?
N3 C3 1.376(6) . ?
N3 C4 1.496(7) . ?
C2 H2 0.9500 . ?
C2 C3 1.330(8) . ?
C3 H3 0.9500 . ?
C4 C5 1.528(7) . ?
C4 C6 1.531(7) . ?
C4 C7 1.530(7) . ?
C5 H5A 0.9900 . ?
C5 H5B 0.9900 . ?
C5 C10 1.533(9) . ?
C6 H6A 0.9900 . ?
C6 H6B 0.9900 . ?
C6 C12 1.542(9) . ?
C7 H7A 0.9900 . ?
C7 H7B 0.9900 . ?
C7 C8 1.533(9) . ?
C8 H8 1.0000 . ?
C8 C9 1.538(10) . ?
C8 C13 1.537(10) . ?
C9 H9A 0.9900 . ?
C9 H9B 0.9900 . ?
C9 C10 1.527(10) . ?
C10 H10 1.0000 . ?
C10 C11 1.539(9) . ?
C11 H11A 0.9900 . ?
C11 H11B 0.9900 . ?
C11 C12 1.526(9) . ?
C12 H12 1.0000 . ?
C12 C13 1.514(9) . ?
C13 H13A 0.9900 . ?
C13 H13B 0.9900 . ?
C14 C15 1.529(7) . ?
C14 C16 1.533(6) . ?
C14 C17 1.536(7) . ?
C15 H15A 0.9900 . ?
C15 H15B 0.9900 . ?
C15 C20 1.519(9) . ?
C16 H16A 0.9900 . ?
C16 H16B 0.9900 . ?
C16 C22 1.537(8) . ?
C17 H17A 0.9900 . ?
C17 H17B 0.9900 . ?
C17 C18 1.535(8) . ?
C18 H18 1.0000 . ?
C18 C19 1.532(8) . ?
C18 C23 1.530(7) . ?
C19 H19A 0.9900 . ?
C19 H19B 0.9900 . ?
C19 C20 1.540(8) . ?
C20 H20 1.0000 . ?
C20 C21 1.532(8) . ?
C21 H21A 0.9900 . ?
C21 H21B 0.9900 . ?
C21 C22 1.521(8) . ?
C22 H22 1.0000 . ?
C22 C23 1.540(9) . ?
C23 H23A 0.9900 . ?
C23 H23B 0.9900 . ?
C24 C25 1.389(9) . ?
C24 C29 1.412(8) . ?
C25 H25 0.9500 . ?
C25 C26 1.366(10) . ?
C26 H26 0.9500 . ?
C26 C27 1.392(9) . ?
C27 H27 0.9500 . ?
C27 C28 1.389(8) . ?
C28 H28 0.9500 . ?
C28 C29 1.380(9) . ?
C30 C31 1.394(9) . ?
C30 C35 1.395(8) . ?
C31 H31 0.9500 . ?
C31 C32 1.368(10) . ?
C32 H32 0.9500 . ?
C32 C33 1.394(9) . ?
C33 H33 0.9500 . ?
C33 C34 1.376(9) . ?
C34 H34 0.9500 . ?
C34 C35 1.411(8) . ?

loop_
_geom_torsion_atom_site_label_1
_geom_torsion_atom_site_label_2
_geom_torsion_atom_site_label_3
_geom_torsion_atom_site_label_4
_geom_torsion
_geom_torsion_site_symmetry_1
_geom_torsion_site_symmetry_2
_geom_torsion_site_symmetry_3
_geom_torsion_site_symmetry_4
_geom_torsion_publ_flag
Au1 N1 C29 C24 147.2(4) . . . . ?
Au1 N1 C29 C28 -32.8(7) . . . . ?
Au1 N1 C35 C30 -149.5(4) . . . . ?
Au1 N1 C35 C34 31.2(7) . . . . ?
S1 C24 C25 C26 -172.3(4) . . . . ?
S1 C24 C29 N1 -5.0(7) . . . . ?
S1 C24 C29 C28 175.1(4) . . . . ?
S1 C30 C31 C32 169.7(5) . . . . ?
S1 C30 C35 N1 9.4(7) . . . . ?
S1 C30 C35 C34 -171.4(4) . . . . ?
N2 C2 C3 N3 0.6(6) . . . . ?
N2 C14 C15 C20 178.9(4) . . . . ?
N2 C14 C16 C22 -178.9(4) . . . . ?
N2 C14 C17 C18 -178.4(4) . . . . ?
N3 C4 C5 C10 -180.0(5) . . . . ?
N3 C4 C6 C12 -179.9(4) . . . . ?
N3 C4 C7 C8 179.5(5) . . . . ?
C1 N2 C2 C3 0.2(6) . . . . ?
C1 N2 C14 C15 177.5(4) . . . . ?
C1 N2 C14 C16 57.0(6) . . . . ?
C1 N2 C14 C17 -63.5(6) . . . . ?
C1 N3 C3 C2 -1.3(6) . . . . ?
C1 N3 C4 C5 176.2(5) . . . . ?
C1 N3 C4 C6 -64.5(6) . . . . ?
C1 N3 C4 C7 56.8(6) . . . . ?
C2 N2 C1 Au1 174.0(4) . . . . ?
C2 N2 C1 N3 -1.0(5) . . . . ?
C2 N2 C14 C15 -8.5(6) . . . . ?
C2 N2 C14 C16 -128.9(5) . . . . ?
C2 N2 C14 C17 110.5(5) . . . . ?
C3 N3 C1 Au1 -173.8(4) . . . . ?
C3 N3 C1 N2 1.4(5) . . . . ?
C3 N3 C4 C5 -4.3(7) . . . . ?
C3 N3 C4 C6 115.1(5) . . . . ?
C3 N3 C4 C7 -123.7(5) . . . . ?
C4 N3 C1 Au1 5.8(7) . . . . ?
C4 N3 C1 N2 -179.0(4) . . . . ?
C4 N3 C3 C2 179.1(4) . . . . ?
C4 C5 C10 C9 60.0(7) . . . . ?
C4 C5 C10 C11 -60.2(7) . . . . ?
C4 C6 C12 C11 61.6(6) . . . . ?
C4 C6 C12 C13 -60.1(6) . . . . ?
C4 C7 C8 C9 -60.2(7) . . . . ?
C4 C7 C8 C13 59.9(6) . . . . ?
C5 C4 C6 C12 -59.9(6) . . . . ?
C5 C4 C7 C8 59.7(6) . . . . ?
C5 C10 C11 C12 60.7(7) . . . . ?
C6 C4 C5 C10 59.5(6) . . . . ?
C6 C4 C7 C8 -58.8(6) . . . . ?
C6 C12 C13 C8 61.5(7) . . . . ?
C7 C4 C5 C10 -59.8(6) . . . . ?
C7 C4 C6 C12 58.7(6) . . . . ?
C7 C8 C9 C10 59.2(7) . . . . ?
C7 C8 C13 C12 -61.8(8) . . . . ?
C8 C9 C10 C5 -58.7(7) . . . . ?
C8 C9 C10 C11 61.2(7) . . . . ?
C9 C8 C13 C12 58.7(8) . . . . ?
C9 C10 C11 C12 -59.6(7) . . . . ?
C10 C11 C12 C6 -61.3(7) . . . . ?
C10 C11 C12 C13 58.7(7) . . . . ?
C11 C12 C13 C8 -58.4(8) . . . . ?
C13 C8 C9 C10 -60.5(7) . . . . ?
C14 N2 C1 Au1 -11.2(7) . . . . ?
C14 N2 C1 N3 173.8(4) . . . . ?
C14 N2 C2 C3 -174.6(4) . . . . ?
C14 C15 C20 C19 -61.0(6) . . . . ?
C14 C15 C20 C21 59.2(6) . . . . ?
C14 C16 C22 C21 -61.4(6) . . . . ?
C14 C16 C22 C23 59.4(5) . . . . ?
C14 C17 C18 C19 59.4(5) . . . . ?
C14 C17 C18 C23 -60.6(6) . . . . ?
C15 C14 C16 C22 59.8(6) . . . . ?
C15 C14 C17 C18 -58.8(5) . . . . ?
C15 C20 C21 C22 -59.2(6) . . . . ?
C16 C14 C15 C20 -58.9(6) . . . . ?
C16 C14 C17 C18 59.7(6) . . . . ?
C16 C22 C23 C18 -59.8(6) . . . . ?
C17 C14 C15 C20 60.0(6) . . . . ?
C17 C14 C16 C22 -58.8(6) . . . . ?
C17 C18 C19 C20 -59.8(6) . . . . ?
C17 C18 C23 C22 60.0(6) . . . . ?
C18 C19 C20 C15 60.4(6) . . . . ?
C18 C19 C20 C21 -60.3(6) . . . . ?
C19 C18 C23 C22 -59.9(6) . . . . ?
C19 C20 C21 C22 60.6(6) . . . . ?
C20 C21 C22 C16 60.1(6) . . . . ?
C20 C21 C22 C23 -60.9(6) . . . . ?
C21 C22 C23 C18 60.7(6) . . . . ?
C23 C18 C19 C20 60.1(6) . . . . ?
C24 S1 C30 C31 149.7(5) . . . . ?
C24 S1 C30 C35 -36.2(5) . . . . ?
C24 C25 C26 C27 -2.0(9) . . . . ?
C25 C24 C29 N1 -178.9(5) . . . . ?
C25 C24 C29 C28 1.1(8) . . . . ?
C25 C26 C27 C28 -0.2(8) . . . . ?
C26 C27 C28 C29 3.1(8) . . . . ?
C27 C28 C29 N1 176.6(5) . . . . ?
C27 C28 C29 C24 -3.4(8) . . . . ?
C29 N1 C35 C30 30.0(8) . . . . ?
C29 N1 C35 C34 -149.2(5) . . . . ?
C29 C24 C25 C26 1.6(8) . . . . ?
C30 S1 C24 C25 -151.9(5) . . . . ?
C30 S1 C24 C29 34.0(5) . . . . ?
C30 C31 C32 C33 1.9(9) . . . . ?
C31 C30 C35 N1 -176.6(5) . . . . ?
C31 C30 C35 C34 2.7(8) . . . . ?
C31 C32 C33 C34 1.9(9) . . . . ?
C32 C33 C34 C35 -3.5(9) . . . . ?
C33 C34 C35 N1 -179.6(5) . . . . ?
C33 C34 C35 C30 1.2(8) . . . . ?
C35 N1 C29 C24 -32.3(8) . . . . ?
C35 N1 C29 C28 147.7(5) . . . . ?
C35 C30 C31 C32 -4.3(9) . . . . ?

loop_
_exptl_oxdiff_crystal_face_indexfrac_h
_exptl_oxdiff_crystal_face_indexfrac_k
_exptl_oxdiff_crystal_face_indexfrac_l
_exptl_oxdiff_crystal_face_x
_exptl_oxdiff_crystal_face_y
_exptl_oxdiff_crystal_face_z
-2.6648 -1.7145 -16.9217 -0.6879 -0.7257 0.0092
6.7667 -3.9736 -1.1975 0.1613 0.1690 -0.9723
-4.6522 9.0383 2.5020 -0.3309 0.3126 0.8904
2.1627 -11.4952 0.6013 0.5740 -0.5434 -0.6126
-1.5362 -11.4490 4.3180 0.7223 -0.6845 -0.0991
1.8501 -3.1407 17.1578 0.9222 0.3827 -0.0561
-1.0564 -0.9444 18.1812 0.8527 0.3534 0.3847
6.2727 5.9001 0.3797 -0.2323 0.7802 -0.5808
6.5099 3.2154 -6.0984 -0.3953 0.4610 -0.7945
